data_7019438
loop_
_publ_author_name
'Feng, Jun'
'Lu, Xiao-Ming'
'Wang, Guo'
'Du, Shi-Zhen'
'Cheng, Yi-Feng'

_publ_section_title
;
 The syntheses and characterizations of molybdenum(vi) complexes with
 catechol and 2,3-dihydroxynaphthalene, and the structure-effect
 relationship in their in vitro anticancer activities.
;
_journal_issue 28
_journal_name_full 'Dalton transactions (Cambridge, England : 2003)'
_journal_page_first 8697
_journal_page_last 8702
_journal_paper_doi 10.1039/c2dt30395g
_journal_volume 41
_journal_year 2012
_chemical_formula_moiety
;
4(C9 H14 Mo N2 O5), 4(C3 H12 N2), 2(C0.8 H2 O0.2)
;
_chemical_formula_sum 'C24.8 H54 Mo2 N8 O10.2'
_chemical_formula_weight 819.44
_space_group_crystal_system triclinic
_space_group_IT_number 2
_space_group_name_Hall '-P 1'
_space_group_name_H-M_alt 'P -1'
_symmetry_space_group_name_Hall '-P 1'
_symmetry_space_group_name_H-M 'P -1'
_atom_sites_solution_hydrogens geom
_atom_sites_solution_primary direct
_atom_sites_solution_secondary difmap
_audit_creation_method SHELXL-97
_cell_angle_alpha 100.168(2)
_cell_angle_beta 91.3540(10)
_cell_angle_gamma 90.0950(10)
_cell_formula_units_Z 2
_cell_length_a 11.3739(10)
_cell_length_b 12.4797(11)
_cell_length_c 13.2237(15)
_cell_measurement_reflns_used 3158
_cell_measurement_temperature 298(2)
_cell_measurement_theta_max 27.047
_cell_measurement_theta_min 2.432
_cell_volume 1847.0(3)
_computing_cell_refinement 'Bruker SMART'
_computing_data_collection 'Bruker SMART'
_computing_data_reduction 'Bruker SAINT'
_computing_molecular_graphics
;
OLEX2: a complete structure solution, refinement and analysis program. Dolomanov et al., J. Appl. Cryst. (2009). 42, 339-341
;
_computing_publication_material
;
OLEX2: a complete structure solution, refinement and analysis program. Dolomanov et al., J. Appl. Cryst. (2009). 42, 339-341
;
_computing_structure_refinement 'SHELXL-97 (Sheldrick, 1997)'
_computing_structure_solution 'SHELXS-97 (Sheldrick, 1990)'
_diffrn_ambient_temperature 298(2)
_diffrn_measured_fraction_theta_full 0.961
_diffrn_measured_fraction_theta_max 0.961
_diffrn_measurement_device_type 'CCD area detector'
_diffrn_measurement_method 'phi and omega scans'
_diffrn_radiation_monochromator graphite
_diffrn_radiation_source 'fine-focus sealed tube'
_diffrn_radiation_type MoK\a
_diffrn_radiation_wavelength 0.71073
_diffrn_reflns_av_R_equivalents 0.0518
_diffrn_reflns_av_sigmaI/netI 0.1196
_diffrn_reflns_limit_h_max 8
_diffrn_reflns_limit_h_min -13
_diffrn_reflns_limit_k_max 14
_diffrn_reflns_limit_k_min -14
_diffrn_reflns_limit_l_max 15
_diffrn_reflns_limit_l_min -15
_diffrn_reflns_number 9119
_diffrn_reflns_theta_full 25.02
_diffrn_reflns_theta_max 25.02
_diffrn_reflns_theta_min 1.79
_exptl_absorpt_coefficient_mu 0.737
_exptl_absorpt_correction_T_max 0.9103
_exptl_absorpt_correction_T_min 0.8146
_exptl_absorpt_correction_type multi-scan
_exptl_absorpt_process_details 'SADABS (Bruker, 2000)'
_exptl_crystal_colour yellow
_exptl_crystal_density_diffrn 1.473
_exptl_crystal_density_method 'not measured'
_exptl_crystal_description block
_exptl_crystal_F_000 849
_exptl_crystal_size_max 0.29
_exptl_crystal_size_mid 0.24
_exptl_crystal_size_min 0.13
_refine_diff_density_max 1.871
_refine_diff_density_min -1.672
_refine_diff_density_rms 0.197
_refine_ls_extinction_method none
_refine_ls_goodness_of_fit_ref 1.100
_refine_ls_hydrogen_treatment mixed
_refine_ls_matrix_type full
_refine_ls_number_parameters 444
_refine_ls_number_reflns 6266
_refine_ls_number_restraints 0
_refine_ls_restrained_S_all 1.100
_refine_ls_R_factor_all 0.1369
_refine_ls_R_factor_gt 0.0778
_refine_ls_shift/su_max 0.001
_refine_ls_shift/su_mean 0.000
_refine_ls_structure_factor_coef Fsqd
_refine_ls_weighting_details
;
calc w=1/[\s^2^(Fo^2^)+(0.1296P)^2^+3.9864P] where P=(Fo^2^+2Fc^2^)/3
;
_refine_ls_weighting_scheme calc
_refine_ls_wR_factor_gt 0.1933
_refine_ls_wR_factor_ref 0.2501
_reflns_number_gt 3724
_reflns_number_total 6266
_reflns_threshold_expression >2sigma(I)
_cod_data_source_file c2dt30395g.txt
_cod_data_source_block 100201G
_cod_original_formula_sum 'C24.80 H54 Mo2 N8 O10.20'
_cod_database_code 7019438

loop_
_space_group_symop_id
_space_group_symop_operation_xyz
1 'x, y, z'
2 '-x, -y, -z'

loop_
_atom_site_label
_atom_site_type_symbol
_atom_site_fract_x
_atom_site_fract_y
_atom_site_fract_z
_atom_site_U_iso_or_equiv
_atom_site_adp_type
_atom_site_occupancy
_atom_site_symmetry_multiplicity
_atom_site_calc_flag
_atom_site_refinement_flags
Mo1 Mo 0.74801(8) 0.13618(7) 0.06650(7) 0.0309(3) Uani 1 1 d .
Mo2 Mo 0.75266(8) 0.61176(7) 0.93274(7) 0.0282(3) Uani 1 1 d .
N1 N 0.7462(9) -0.0247(7) 0.1402(8) 0.043(2) Uani 1 1 d .
H1A H 0.7852 -0.0762 0.0978 0.051 Uiso 1 1 calc R
H1B H 0.7884 -0.0105 0.1995 0.051 Uiso 1 1 calc R
N2 N 0.4641(11) -0.2712(10) 0.1276(12) 0.074(4) Uani 1 1 d .
H2B H 0.424(16) -0.223(15) 0.105(14) 0.088 Uiso 1 1 d .
H2C H 0.518(17) -0.322(15) 0.105(15) 0.088 Uiso 1 1 d .
N3 N 0.7521(9) 0.4246(7) 0.8568(8) 0.042(2) Uani 1 1 d .
H3A H 0.7106 0.3888 0.8976 0.050 Uiso 1 1 calc R
H3B H 0.7119 0.4181 0.7966 0.050 Uiso 1 1 calc R
N4 N 1.0325(12) 0.1819(10) 0.8641(13) 0.084(4) Uani 1 1 d .
H4B H 1.053(18) 0.246(17) 0.901(16) 0.101 Uiso 1 1 d .
H4C H 0.984(18) 0.148(16) 0.901(16) 0.101 Uiso 1 1 d .
N5 N 0.9051(8) 0.4294(7) 0.1360(7) 0.034(2) Uani 1 1 d .
H5A H 0.8612 0.3711 0.1111 0.051 Uiso 1 1 calc R
H5B H 0.9792 0.4090 0.1441 0.051 Uiso 1 1 calc R
H5C H 0.9022 0.4761 0.0924 0.051 Uiso 1 1 calc R
N6 N 0.5939(8) 0.4268(7) 0.1285(8) 0.039(2) Uani 1 1 d .
H6A H 0.5991 0.4715 0.0833 0.059 Uiso 1 1 calc R
H6B H 0.5194 0.4060 0.1318 0.059 Uiso 1 1 calc R
H6C H 0.6384 0.3686 0.1088 0.059 Uiso 1 1 calc R
N7 N 0.5961(8) 0.8779(7) 0.8666(8) 0.039(2) Uani 1 1 d .
H7A H 0.6387 0.8278 0.8906 0.058 Uiso 1 1 calc R
H7B H 0.5210 0.8571 0.8604 0.058 Uiso 1 1 calc R
H7C H 0.6025 0.9411 0.9099 0.058 Uiso 1 1 calc R
N8 N 0.9060(8) 0.8790(7) 0.8723(8) 0.039(2) Uani 1 1 d .
H8A H 0.8975 0.9403 0.9173 0.059 Uiso 1 1 calc R
H8B H 0.9816 0.8607 0.8696 0.059 Uiso 1 1 calc R
H8C H 0.8644 0.8260 0.8917 0.059 Uiso 1 1 calc R
O1 O 0.6375(7) 0.1792(6) 0.1935(6) 0.0385(19) Uani 1 1 d .
O2 O 0.8633(7) 0.1749(6) 0.1958(6) 0.0405(19) Uani 1 1 d .
O3 O 0.7501(7) 0.2719(6) 0.0446(6) 0.0367(18) Uani 1 1 d .
O4 O 0.8675(7) 0.0764(6) 0.0021(7) 0.046(2) Uani 1 1 d .
O5 O 0.6244(7) 0.0805(6) -0.0036(6) 0.042(2) Uani 1 1 d .
O6 O 0.8641(6) 0.6079(6) 0.8053(5) 0.0324(17) Uani 1 1 d .
O7 O 0.6369(6) 0.6038(6) 0.8028(6) 0.0359(18) Uani 1 1 d .
O8 O 0.7515(6) 0.7558(6) 0.9563(6) 0.0353(18) Uani 1 1 d .
O9 O 0.8745(7) 0.5817(6) 1.0049(6) 0.0398(19) Uani 1 1 d .
O10 O 0.6324(7) 0.5750(6) 0.9987(6) 0.0397(19) Uani 1 1 d .
O11 O 0.287(9) 0.031(7) 0.500(6) 0.12(3) Uani 0.20 1 d P
C1 C 0.6912(11) 0.2087(9) 0.2850(9) 0.040(3) Uani 1 1 d .
C2 C 0.8146(11) 0.2065(10) 0.2870(9) 0.042(3) Uani 1 1 d .
C3 C 0.8742(13) 0.2364(11) 0.3779(10) 0.054(3) Uani 1 1 d .
H3 H 0.9560 0.2355 0.3805 0.065 Uiso 1 1 calc R
C4 C 0.8099(15) 0.2693(13) 0.4691(12) 0.068(4) Uani 1 1 d .
H4 H 0.8500 0.2891 0.5318 0.082 Uiso 1 1 calc R
C5 C 0.6969(15) 0.2719(13) 0.4656(12) 0.068(4) Uani 1 1 d .
H5 H 0.6576 0.2973 0.5259 0.081 Uiso 1 1 calc R
C6 C 0.6310(13) 0.2385(11) 0.3758(10) 0.057(4) Uani 1 1 d .
H6 H 0.5492 0.2361 0.3765 0.069 Uiso 1 1 calc R
C7 C 0.6366(11) -0.0715(10) 0.1619(11) 0.051(3) Uani 1 1 d .
H7D H 0.5924 -0.0904 0.0975 0.061 Uiso 1 1 calc R
H7E H 0.5927 -0.0153 0.2052 0.061 Uiso 1 1 calc R
C8 C 0.6386(12) -0.1678(11) 0.2115(11) 0.054(3) Uani 1 1 d .
H8D H 0.6733 -0.1473 0.2799 0.065 Uiso 1 1 calc R
H8E H 0.6891 -0.2219 0.1729 0.065 Uiso 1 1 calc R
C9 C 0.5194(13) -0.2193(12) 0.2203(13) 0.065(4) Uani 1 1 d .
H9A H 0.5284 -0.2725 0.2652 0.078 Uiso 1 1 calc R
H9B H 0.4673 -0.1631 0.2535 0.078 Uiso 1 1 calc R
C10 C 0.8108(10) 0.5964(9) 0.7134(9) 0.037(3) Uani 1 1 d .
C11 C 0.6874(10) 0.5956(9) 0.7133(8) 0.034(3) Uani 1 1 d .
C12 C 0.6263(12) 0.5834(11) 0.6199(10) 0.051(3) Uani 1 1 d .
H12 H 0.5445 0.5828 0.6179 0.061 Uiso 1 1 calc R
C13 C 0.6898(14) 0.5717(13) 0.5276(11) 0.066(4) Uani 1 1 d .
H13 H 0.6498 0.5615 0.4644 0.079 Uiso 1 1 calc R
C14 C 0.8078(14) 0.5756(12) 0.5316(11) 0.065(4) Uani 1 1 d .
H14 H 0.8484 0.5705 0.4708 0.078 Uiso 1 1 calc R
C15 C 0.8701(12) 0.5869(11) 0.6228(10) 0.051(3) Uani 1 1 d .
H15 H 0.9519 0.5881 0.6234 0.062 Uiso 1 1 calc R
C16 C 0.8615(11) 0.3681(10) 0.8370(11) 0.051(3) Uani 1 1 d .
H16A H 0.9034 0.3712 0.9022 0.061 Uiso 1 1 calc R
H16B H 0.9082 0.4079 0.7954 0.061 Uiso 1 1 calc R
C17 C 0.8565(12) 0.2531(10) 0.7854(11) 0.054(3) Uani 1 1 d .
H17A H 0.8203 0.2496 0.7178 0.065 Uiso 1 1 calc R
H17B H 0.8061 0.2133 0.8242 0.065 Uiso 1 1 calc R
C18 C 0.9737(14) 0.1970(12) 0.7736(13) 0.067(4) Uani 1 1 d .
H18A H 0.9620 0.1262 0.7306 0.080 Uiso 1 1 calc R
H18B H 1.0247 0.2389 0.7373 0.080 Uiso 1 1 calc R
C19 C 0.8605(11) 0.4813(9) 0.2348(9) 0.040(3) Uani 1 1 d .
H19A H 0.9209 0.5299 0.2700 0.048 Uiso 1 1 calc R
H19B H 0.8472 0.4254 0.2759 0.048 Uiso 1 1 calc R
C20 C 0.7475(10) 0.5458(9) 0.2307(9) 0.039(3) Uani 1 1 d .
H20A H 0.7476 0.6040 0.2899 0.047 Uiso 1 1 calc R
H20B H 0.7485 0.5793 0.1699 0.047 Uiso 1 1 calc R
C21 C 0.6342(11) 0.4825(10) 0.2286(9) 0.043(3) Uani 1 1 d .
H21A H 0.6441 0.4291 0.2732 0.052 Uiso 1 1 calc R
H21B H 0.5732 0.5323 0.2573 0.052 Uiso 1 1 calc R
C22 C 0.6398(11) 0.8913(10) 0.7639(9) 0.044(3) Uani 1 1 d .
H22A H 0.5789 0.9261 0.7287 0.053 Uiso 1 1 calc R
H22B H 0.6527 0.8196 0.7236 0.053 Uiso 1 1 calc R
C23 C 0.7517(12) 0.9569(10) 0.7667(10) 0.048(3) Uani 1 1 d .
H23A H 0.7521 0.9906 0.7060 0.058 Uiso 1 1 calc R
H23B H 0.7503 1.0149 0.8260 0.058 Uiso 1 1 calc R
C24 C 0.8645(11) 0.8952(10) 0.7712(10) 0.044(3) Uani 1 1 d .
H24A H 0.8545 0.8242 0.7280 0.053 Uiso 1 1 calc R
H24B H 0.9255 0.9333 0.7414 0.053 Uiso 1 1 calc R
C25 C 0.188(11) 0.102(10) 0.519(10) 0.12(4) Uani 0.20 1 d P
H25A H 0.1947 0.1600 0.4791 0.141 Uiso 0.20 1 calc PR
H25B H 0.1896 0.1356 0.5913 0.141 Uiso 0.20 1 calc PR
C26 C 0.072(10) 0.042(9) 0.492(10) 0.12(4) Uani 0.20 1 d P
H26A H 0.0537 0.0343 0.4201 0.177 Uiso 0.20 1 d PR
H26B H 0.0110 0.0838 0.5303 0.177 Uiso 0.20 1 d PR
H26C H 0.0759 -0.0284 0.5115 0.177 Uiso 0.20 1 d PR
C27 C 0.399(12) 0.081(10) 0.522(10) 0.12(4) Uani 0.20 1 d P
H27A H 0.4035 0.1152 0.5938 0.144 Uiso 0.20 1 calc PR
H27B H 0.4083 0.1378 0.4811 0.144 Uiso 0.20 1 calc PR
C28 C 0.5000 0.0000 0.5000 0.12(3) Uani 0.40 2 d SP
H28A H 0.5693 0.0320 0.5360 0.178 Uiso 0.20 1 d PR
H28B H 0.5149 -0.0178 0.4278 0.178 Uiso 0.20 1 d PR
H28C H 0.4795 -0.0650 0.5252 0.178 Uiso 0.20 1 d PR

loop_
_atom_site_aniso_label
_atom_site_aniso_U_11
_atom_site_aniso_U_22
_atom_site_aniso_U_33
_atom_site_aniso_U_23
_atom_site_aniso_U_13
_atom_site_aniso_U_12
Mo1 0.0280(6) 0.0263(5) 0.0381(6) 0.0049(4) 0.0010(4) 0.0001(4)
Mo2 0.0264(6) 0.0284(5) 0.0313(6) 0.0093(4) 0.0006(4) 0.0013(4)
N1 0.040(6) 0.035(5) 0.053(7) 0.008(4) 0.006(5) 0.004(4)
N2 0.063(9) 0.062(8) 0.100(11) 0.019(7) 0.013(8) -0.012(6)
N3 0.042(6) 0.035(5) 0.049(6) 0.010(4) 0.001(5) -0.003(4)
N4 0.068(9) 0.064(8) 0.125(14) 0.030(8) 0.018(9) 0.021(7)
N5 0.030(5) 0.036(5) 0.037(5) 0.011(4) -0.002(4) 0.002(4)
N6 0.026(5) 0.043(6) 0.050(6) 0.014(5) -0.002(4) 0.001(4)
N7 0.024(5) 0.038(5) 0.056(7) 0.013(4) -0.004(4) 0.001(4)
N8 0.027(5) 0.036(5) 0.056(7) 0.009(4) 0.001(5) -0.002(4)
O1 0.033(4) 0.041(4) 0.040(5) 0.002(3) -0.002(4) -0.002(3)
O2 0.028(4) 0.048(5) 0.044(5) 0.008(4) -0.006(4) 0.001(3)
O3 0.033(4) 0.030(4) 0.047(5) 0.006(3) 0.000(4) 0.002(3)
O4 0.042(5) 0.048(5) 0.046(5) 0.005(4) 0.010(4) 0.004(4)
O5 0.047(5) 0.037(4) 0.044(5) 0.009(4) 0.004(4) 0.000(4)
O6 0.027(4) 0.045(4) 0.028(4) 0.012(3) 0.004(3) 0.002(3)
O7 0.030(4) 0.049(5) 0.030(4) 0.010(3) -0.003(3) -0.001(3)
O8 0.031(4) 0.033(4) 0.044(5) 0.011(3) 0.005(4) 0.004(3)
O9 0.039(5) 0.039(4) 0.044(5) 0.016(4) 0.003(4) -0.001(4)
O10 0.039(5) 0.042(5) 0.039(5) 0.011(3) 0.005(4) -0.002(4)
O11 0.13(7) 0.12(6) 0.12(6) 0.02(5) 0.00(6) 0.00(5)
C1 0.041(7) 0.041(7) 0.041(7) 0.012(5) 0.007(6) 0.000(5)
C2 0.039(7) 0.047(7) 0.040(7) 0.009(5) 0.001(6) -0.005(5)
C3 0.052(8) 0.065(9) 0.043(8) 0.006(6) 0.002(7) 0.000(7)
C4 0.070(12) 0.081(11) 0.052(10) 0.005(8) -0.005(8) -0.005(9)
C5 0.072(12) 0.085(11) 0.044(9) 0.001(7) 0.006(8) 0.001(9)
C6 0.058(9) 0.069(9) 0.043(8) 0.005(7) 0.000(7) -0.001(7)
C7 0.040(8) 0.051(8) 0.061(9) 0.009(6) 0.002(6) -0.003(6)
C8 0.058(9) 0.050(8) 0.059(9) 0.018(6) 0.000(7) -0.003(6)
C9 0.066(10) 0.057(9) 0.077(11) 0.023(8) 0.013(8) -0.005(8)
C10 0.037(7) 0.045(7) 0.029(6) 0.007(5) 0.001(5) -0.002(5)
C11 0.032(6) 0.042(6) 0.028(6) 0.007(5) 0.002(5) 0.004(5)
C12 0.040(8) 0.071(9) 0.039(7) 0.006(6) -0.004(6) -0.002(6)
C13 0.063(11) 0.091(11) 0.040(8) 0.006(7) -0.004(7) -0.009(8)
C14 0.066(11) 0.086(11) 0.042(8) 0.010(7) 0.001(7) 0.004(8)
C15 0.043(8) 0.071(9) 0.039(8) 0.006(6) 0.004(6) -0.004(6)
C16 0.041(8) 0.050(8) 0.062(9) 0.010(6) 0.003(7) -0.007(6)
C17 0.055(9) 0.048(8) 0.058(9) 0.004(6) 0.006(7) 0.002(6)
C18 0.067(11) 0.058(9) 0.077(11) 0.015(8) 0.025(9) 0.016(8)
C19 0.044(7) 0.045(7) 0.031(6) 0.006(5) -0.006(5) -0.004(5)
C20 0.050(7) 0.039(6) 0.029(6) 0.006(5) 0.004(5) 0.004(5)
C21 0.042(7) 0.046(7) 0.041(7) 0.008(5) 0.007(6) 0.008(6)
C22 0.043(7) 0.050(7) 0.039(7) 0.006(5) -0.001(6) 0.005(6)
C23 0.062(9) 0.044(7) 0.041(7) 0.016(6) 0.007(6) -0.005(6)
C24 0.046(8) 0.046(7) 0.043(7) 0.016(6) 0.006(6) -0.002(6)
C25 0.12(10) 0.12(9) 0.11(10) 0.02(7) 0.00(8) 0.01(8)
C26 0.12(10) 0.12(9) 0.12(10) 0.02(7) 0.00(8) 0.01(7)
C27 0.12(11) 0.12(10) 0.12(10) 0.02(7) 0.00(8) 0.00(8)
C28 0.12(7) 0.12(6) 0.12(7) 0.02(5) 0.00(6) 0.01(6)

loop_
_atom_type_symbol
_atom_type_description
_atom_type_scat_dispersion_real
_atom_type_scat_dispersion_imag
_atom_type_scat_source
C C 0.0033 0.0016 'International Tables Vol C Tables 4.2.6.8 and 6.1.1.4'
H H 0.0000 0.0000 'International Tables Vol C Tables 4.2.6.8 and 6.1.1.4'
O O 0.0106 0.0060 'International Tables Vol C Tables 4.2.6.8 and 6.1.1.4'
N N 0.0061 0.0033 'International Tables Vol C Tables 4.2.6.8 and 6.1.1.4'
Mo Mo -1.6832 0.6857 'International Tables Vol C Tables 4.2.6.8 and 6.1.1.4'

loop_
_geom_angle_atom_site_label_1
_geom_angle_atom_site_label_2
_geom_angle_atom_site_label_3
_geom_angle
_geom_angle_site_symmetry_1
_geom_angle_site_symmetry_3
Mo1 N1 H1A 107.3 . .
Mo1 N1 H1B 107.3 . .
Mo2 N3 H3A 107.3 . .
Mo2 N3 H3B 107.3 . .
N1 C7 H7D 107.7 . .
N1 C7 H7E 107.7 . .
N1 C7 C8 118.6(11) . .
H1A N1 H1B 106.9 . .
N2 C9 C8 116.7(13) . .
N2 C9 H9A 108.1 . .
N2 C9 H9B 108.1 . .
H2B N2 H2C 139(19) . .
N3 C16 H16A 107.8 . .
N3 C16 H16B 107.8 . .
N3 C16 C17 117.9(11) . .
H3A N3 H3B 106.9 . .
N4 C18 C17 116.7(13) . .
N4 C18 H18A 108.1 . .
N4 C18 H18B 108.1 . .
H4B N4 H4C 109(10) . .
N5 C19 H19A 108.3 . .
N5 C19 H19B 108.3 . .
N5 C19 C20 115.8(9) . .
H5A N5 H5B 109.5 . .
H5A N5 H5C 109.5 . .
H5B N5 H5C 109.5 . .
N6 C21 C20 115.7(10) . .
N6 C21 H21A 108.4 . .
N6 C21 H21B 108.4 . .
H6A N6 H6B 109.5 . .
H6A N6 H6C 109.5 . .
H6B N6 H6C 109.5 . .
N7 C22 H22A 108.5 . .
N7 C22 H22B 108.5 . .
N7 C22 C23 115.0(10) . .
H7A N7 H7B 109.5 . .
H7A N7 H7C 109.5 . .
H7B N7 H7C 109.5 . .
N8 C24 C23 116.8(11) . .
N8 C24 H24A 108.1 . .
N8 C24 H24B 108.1 . .
H8A N8 H8B 109.5 . .
H8A N8 H8C 109.5 . .
H8B N8 H8C 109.5 . .
O1 Mo1 N1 77.2(3) . .
O1 Mo1 O2 74.7(3) . .
O1 C1 C2 116.7(11) . .
O1 C1 C6 123.3(12) . .
O2 Mo1 N1 76.6(3) . .
O2 C2 C1 115.1(11) . .
O2 C2 C3 125.5(12) . .
O3 Mo1 N1 165.5(4) . .
O3 Mo1 O1 91.3(3) . .
O3 Mo1 O2 92.0(3) . .
O4 Mo1 N1 83.9(4) . .
O4 Mo1 O1 155.8(4) . .
O4 Mo1 O2 86.3(4) . .
O4 Mo1 O3 104.5(4) . .
O4 Mo1 O5 106.1(4) . .
O5 Mo1 N1 85.3(4) . .
O5 Mo1 O1 87.5(3) . .
O5 Mo1 O2 156.9(4) . .
O5 Mo1 O3 103.3(3) . .
O6 Mo2 N3 77.1(3) . .
O6 Mo2 O7 74.8(3) . .
O6 C10 C11 115.8(10) . .
O6 C10 C15 123.5(11) . .
O7 Mo2 N3 76.2(3) . .
O7 C11 C10 117.2(10) . .
O7 C11 C12 124.1(11) . .
O8 Mo2 N3 165.4(4) . .
O8 Mo2 O6 91.6(3) . .
O8 Mo2 O7 92.0(3) . .
O9 Mo2 N3 86.2(3) . .
O9 Mo2 O6 88.6(3) . .
O9 Mo2 O7 158.0(3) . .
O9 Mo2 O8 103.0(3) . .
O9 Mo2 O10 104.4(4) . .
O10 Mo2 N3 83.8(4) . .
O10 Mo2 O6 156.2(3) . .
O10 Mo2 O7 87.0(3) . .
O10 Mo2 O8 104.5(3) . .
O11 C25 H25A 109.2 . .
O11 C25 H25B 109.2 . .
O11 C25 C26 112(10) . .
O11 C27 H27A 109.1 . .
O11 C27 H27B 109.1 . .
O11 C27 C28 113(9) . .
C1 O1 Mo1 116.3(7) . .
C1 C6 H6 121.1 . .
C2 O2 Mo1 117.1(7) . .
C2 C3 H3 120.4 . .
C2 C3 C4 119.2(14) . .
C3 C2 C1 119.4(12) . .
C3 C4 H4 119.7 . .
C4 C3 H3 120.4 . .
C4 C5 H5 118.5 . .
C4 C5 C6 123.0(15) . .
C5 C4 C3 120.6(15) . .
C5 C4 H4 119.7 . .
C5 C6 C1 117.8(14) . .
C5 C6 H6 121.1 . .
C6 C1 C2 120.0(12) . .
C6 C5 H5 118.5 . .
C7 N1 Mo1 120.0(8) . .
C7 N1 H1A 107.3 . .
C7 N1 H1B 107.3 . .
C7 C8 H8D 108.5 . .
C7 C8 H8E 108.5 . .
C7 C8 C9 114.9(12) . .
H7D C7 H7E 107.1 . .
C8 C7 H7D 107.7 . .
C8 C7 H7E 107.7 . .
C8 C9 H9A 108.1 . .
C8 C9 H9B 108.1 . .
H8D C8 H8E 107.5 . .
C9 N2 H2B 109(10) . .
C9 N2 H2C 109(10) . .
C9 C8 H8D 108.5 . .
C9 C8 H8E 108.5 . .
H9A C9 H9B 107.3 . .
C10 O6 Mo2 116.1(7) . .
C10 C15 H15 120.3 . .
C11 O7 Mo2 115.9(7) . .
C11 C12 H12 120.3 . .
C11 C12 C13 119.4(12) . .
C12 C11 C10 118.7(11) . .
C12 C13 H13 120.1 . .
C13 C12 H12 120.3 . .
C13 C14 H14 119.0 . .
C13 C14 C15 121.9(15) . .
C14 C13 C12 119.8(14) . .
C14 C13 H13 120.1 . .
C14 C15 C10 119.5(13) . .
C14 C15 H15 120.3 . .
C15 C10 C11 120.7(11) . .
C15 C14 H14 119.0 . .
C16 N3 Mo2 120.0(7) . .
C16 N3 H3A 107.3 . .
C16 N3 H3B 107.3 . .
C16 C17 H17A 108.5 . .
C16 C17 H17B 108.5 . .
C16 C17 C18 114.9(12) . .
H16A C16 H16B 107.2 . .
C17 C16 H16A 107.8 . .
C17 C16 H16B 107.8 . .
C17 C18 H18A 108.1 . .
C17 C18 H18B 108.1 . .
H17A C17 H17B 107.5 . .
C18 N4 H4B 109(10) . .
C18 N4 H4C 109(10) . .
C18 C17 H17A 108.5 . .
C18 C17 H17B 108.5 . .
H18A C18 H18B 107.3 . .
C19 N5 H5A 109.5 . .
C19 N5 H5B 109.5 . .
C19 N5 H5C 109.5 . .
C19 C20 H20A 108.2 . .
C19 C20 H20B 108.2 . .
H19A C19 H19B 107.4 . .
C20 C19 H19A 108.3 . .
C20 C19 H19B 108.3 . .
C20 C21 H21A 108.4 . .
C20 C21 H21B 108.4 . .
H20A C20 H20B 107.4 . .
C21 N6 H6A 109.5 . .
C21 N6 H6B 109.5 . .
C21 N6 H6C 109.5 . .
C21 C20 C19 116.3(10) . .
C21 C20 H20A 108.2 . .
C21 C20 H20B 108.2 . .
H21A C21 H21B 107.4 . .
C22 N7 H7A 109.5 . .
C22 N7 H7B 109.5 . .
C22 N7 H7C 109.5 . .
C22 C23 H23A 108.3 . .
C22 C23 H23B 108.3 . .
H22A C22 H22B 107.5 . .
C23 C22 H22A 108.5 . .
C23 C22 H22B 108.5 . .
C23 C24 H24A 108.1 . .
C23 C24 H24B 108.1 . .
H23A C23 H23B 107.4 . .
C24 N8 H8A 109.5 . .
C24 N8 H8B 109.5 . .
C24 N8 H8C 109.5 . .
C24 C23 C22 116.1(10) . .
C24 C23 H23A 108.3 . .
C24 C23 H23B 108.3 . .
H24A C24 H24B 107.3 . .
C25 C26 C26 160(10) . 2_556
C25 C26 H26A 110.7 . .
C25 C26 H26B 108.1 . .
C25 C26 H26C 109.6 . .
H25A C25 H25B 107.9 . .
C26 C25 H25A 109.2 . .
C26 C25 H25B 109.2 . .
C26 C26 H26A 89.1 2_556 .
C26 C26 H26B 65.9 2_556 .
C26 C26 H26C 58.6 2_556 .
H26A C26 H26B 109.5 . .
H26A C26 H26C 109.5 . .
H26B C26 H26C 109.5 . .
C27 O11 C25 116(9) . .
C27 C28 C27 180(10) . 2_656
C27 C28 H28A 71.8 2_656 .
C27 C28 H28A 108.2 . .
C27 C28 H28B 111.7 . .
C27 C28 H28B 68.3 2_656 .
C27 C28 H28C 108.5 . .
C27 C28 H28C 71.5 2_656 .
H27A C27 H27B 107.8 . .
C28 C27 H27A 109.1 . .
C28 C27 H27B 109.1 . .
H28A C28 H28B 109.5 . .
H28A C28 H28C 109.5 . .
H28B C28 H28C 109.5 . .

loop_
_geom_bond_atom_site_label_1
_geom_bond_atom_site_label_2
_geom_bond_distance
_geom_bond_site_symmetry_2
Mo1 N1 2.382(9) .
Mo1 O1 2.115(8) .
Mo1 O2 2.116(8) .
Mo1 O3 1.768(7) .
Mo1 O4 1.722(8) .
Mo1 O5 1.739(8) .
Mo2 N3 2.374(9) .
Mo2 O6 2.126(7) .
Mo2 O7 2.127(7) .
Mo2 O8 1.769(7) .
Mo2 O9 1.743(8) .
Mo2 O10 1.743(8) .
N1 H1A 0.9000 .
N1 H1B 0.9000 .
N1 C7 1.432(15) .
N2 H2B 0.89(18) .
N2 H2C 0.89(19) .
N2 C9 1.415(19) .
N3 H3A 0.9000 .
N3 H3B 0.9000 .
N3 C16 1.438(15) .
N4 H4B 0.9(2) .
N4 H4C 0.9(2) .
N4 C18 1.40(2) .
N5 H5A 0.8900 .
N5 H5B 0.8900 .
N5 H5C 0.8900 .
N5 C19 1.455(14) .
N6 H6A 0.8900 .
N6 H6B 0.8900 .
N6 H6C 0.8900 .
N6 C21 1.446(15) .
N7 H7A 0.8900 .
N7 H7B 0.8900 .
N7 H7C 0.8900 .
N7 C22 1.493(15) .
N8 H8A 0.8900 .
N8 H8B 0.8900 .
N8 H8C 0.8900 .
N8 C24 1.455(15) .
O1 C1 1.333(14) .
O2 C2 1.334(14) .
O6 C10 1.330(13) .
O7 C11 1.316(13) .
O11 C25 1.43(12) .
O11 C27 1.42(13) .
C1 C2 1.404(17) .
C1 C6 1.390(18) .
C2 C3 1.359(17) .
C3 H3 0.9300 .
C3 C4 1.42(2) .
C4 H4 0.9300 .
C4 C5 1.29(2) .
C5 H5 0.9300 .
C5 C6 1.389(19) .
C6 H6 0.9300 .
C7 H7D 0.9700 .
C7 H7E 0.9700 .
C7 C8 1.467(18) .
C8 H8D 0.9700 .
C8 H8E 0.9700 .
C8 C9 1.514(18) .
C9 H9A 0.9700 .
C9 H9B 0.9700 .
C10 C11 1.404(16) .
C10 C15 1.377(17) .
C11 C12 1.387(16) .
C12 H12 0.9300 .
C12 C13 1.419(19) .
C13 H13 0.9300 .
C13 C14 1.34(2) .
C14 H14 0.9300 .
C14 C15 1.369(19) .
C15 H15 0.9300 .
C16 H16A 0.9700 .
C16 H16B 0.9700 .
C16 C17 1.476(17) .
C17 H17A 0.9700 .
C17 H17B 0.9700 .
C17 C18 1.505(19) .
C18 H18A 0.9700 .
C18 H18B 0.9700 .
C19 H19A 0.9700 .
C19 H19B 0.9700 .
C19 C20 1.523(16) .
C20 H20A 0.9700 .
C20 H20B 0.9700 .
C20 C21 1.507(17) .
C21 H21A 0.9700 .
C21 H21B 0.9700 .
C22 H22A 0.9700 .
C22 H22B 0.9700 .
C22 C23 1.508(17) .
C23 H23A 0.9700 .
C23 H23B 0.9700 .
C23 C24 1.502(17) .
C24 H24A 0.9700 .
C24 H24B 0.9700 .
C25 H25A 0.9700 .
C25 H25B 0.9700 .
C25 C26 1.53(13) .
C26 C26 2.0(2) 2_556
C26 H26A 0.9600 .
C26 H26B 0.9600 .
C26 H26C 0.9600 .
C27 H27A 0.9700 .
C27 H27B 0.9700 .
C27 C28 1.53(13) .
C28 C27 1.53(13) 2_656
C28 H28A 0.9600 .
C28 H28B 0.9600 .
C28 H28C 0.9600 .

loop_
_geom_hbond_atom_site_label_D
_geom_hbond_atom_site_label_H
_geom_hbond_atom_site_label_A
_geom_hbond_distance_DH
_geom_hbond_distance_HA
_geom_hbond_distance_DA
_geom_hbond_angle_DHA
_geom_hbond_site_symmetry_A
N1 H1A N4 0.90 2.55 3.189(17) 128.9 2_756
N1 H1A O8 0.90 2.57 3.328(12) 141.8 1_544
N2 H2C O10 0.90(19) 2.2(2) 3.044(16) 159.2 1_544
N3 H3A N2 0.90 2.45 3.147(16) 134.7 2_656
N4 H4C O4 0.9(2) 2.2(2) 3.096(17) 175.0 1_556
N5 H5A O3 0.89 1.86 2.735(12) 167.0 .
N5 H5B O6 0.89 1.92 2.783(11) 164.9 2_766
N5 H5C O9 0.89 1.92 2.807(12) 172.0 1_554
N6 H6A O10 0.89 1.89 2.777(12) 171.7 1_554
N6 H6B O7 0.89 2.01 2.845(12) 156.1 2_666
N6 H6B O10 0.89 2.44 3.039(12) 124.5 2_666
N6 H6C O3 0.89 1.87 2.733(12) 164.0 .
N7 H7A O8 0.89 1.86 2.721(12) 165.0 .
N7 H7B O1 0.89 1.95 2.809(12) 163.3 2_666
N7 H7B O5 0.89 2.56 3.119(12) 121.9 2_666
N7 H7C O5 0.89 1.92 2.807(12) 176.2 1_566
N8 H8A O4 0.89 1.90 2.784(13) 173.6 1_566
N8 H8B O2 0.89 2.00 2.838(12) 156.4 2_766
N8 H8B O4 0.89 2.41 3.029(13) 126.0 2_766
N8 H8C O8 0.89 1.87 2.715(12) 161.0 .

loop_
_geom_torsion_atom_site_label_1
_geom_torsion_atom_site_label_2
_geom_torsion_atom_site_label_3
_geom_torsion_atom_site_label_4
_geom_torsion
_geom_torsion_site_symmetry_4
Mo1 N1 C7 C8 -177.3(10) .
Mo1 O1 C1 C2 -0.9(13) .
Mo1 O1 C1 C6 -179.5(10) .
Mo1 O2 C2 C1 0.7(13) .
Mo1 O2 C2 C3 -178.7(10) .
Mo2 N3 C16 C17 -177.3(10) .
Mo2 O6 C10 C11 4.1(12) .
Mo2 O6 C10 C15 -176.6(10) .
Mo2 O7 C11 C10 -1.8(13) .
Mo2 O7 C11 C12 176.3(9) .
N1 Mo1 O1 C1 80.3(8) .
N1 Mo1 O2 C2 -81.0(8) .
N1 C7 C8 C9 -173.2(12) .
N3 Mo2 O6 C10 75.2(7) .
N3 Mo2 O7 C11 -77.2(8) .
N3 C16 C17 C18 -176.1(13) .
N5 C19 C20 C21 87.1(13) .
N7 C22 C23 C24 85.7(13) .
O1 Mo1 N1 C7 51.2(9) .
O1 Mo1 O2 C2 -0.9(8) .
O1 C1 C2 O2 0.1(16) .
O1 C1 C2 C3 179.5(11) .
O1 C1 C6 C5 -177.4(12) .
O2 Mo1 N1 C7 128.3(10) .
O2 Mo1 O1 C1 0.9(7) .
O2 C2 C3 C4 179.4(12) .
O3 Mo1 N1 C7 89.7(16) .
O3 Mo1 O1 C1 -90.8(8) .
O3 Mo1 O2 C2 90.0(8) .
O4 Mo1 N1 C7 -144.1(10) .
O4 Mo1 O1 C1 40.7(12) .
O4 Mo1 O2 C2 -165.6(8) .
O5 Mo1 N1 C7 -37.3(10) .
O5 Mo1 O1 C1 166.0(8) .
O5 Mo1 O2 C2 -41.8(12) .
O6 Mo2 N3 C16 52.9(9) .
O6 Mo2 O7 C11 3.0(7) .
O6 C10 C11 O7 -1.5(15) .
O6 C10 C11 C12 -179.7(10) .
O6 C10 C15 C14 -179.8(12) .
O7 Mo2 N3 C16 130.1(10) .
O7 Mo2 O6 C10 -3.8(7) .
O7 C11 C12 C13 -177.9(12) .
O8 Mo2 N3 C16 92.9(16) .
O8 Mo2 O6 C10 -95.4(7) .
O8 Mo2 O7 C11 94.1(8) .
O9 Mo2 N3 C16 -36.5(10) .
O9 Mo2 O6 C10 161.6(7) .
O9 Mo2 O7 C11 -39.3(12) .
O10 Mo2 N3 C16 -141.5(10) .
O10 Mo2 O6 C10 37.6(12) .
O10 Mo2 O7 C11 -161.5(8) .
O11 C25 C26 C26 89(35) 2_556
O11 C27 C28 C27 161(56) 2_656
C1 C2 C3 C4 0(2) .
C2 C1 C6 C5 4.0(19) .
C2 C3 C4 C5 -1(2) .
C3 C4 C5 C6 3(3) .
C4 C5 C6 C1 -5(2) .
C6 C1 C2 O2 178.8(11) .
C6 C1 C2 C3 -1.8(18) .
C7 C8 C9 N2 68.8(18) .
C10 C11 C12 C13 0.2(19) .
C11 C10 C15 C14 -1(2) .
C11 C12 C13 C14 -2(2) .
C12 C13 C14 C15 2(2) .
C13 C14 C15 C10 -1(2) .
C15 C10 C11 O7 179.2(11) .
C15 C10 C11 C12 1.0(18) .
C16 C17 C18 N4 66.1(19) .
C19 C20 C21 N6 -84.2(13) .
C22 C23 C24 N8 -84.0(14) .
C25 O11 C27 C28 180(9) .
C27 O11 C25 C26 180(11) .
